data_1545332
loop_
_publ_author_name
'Zhang, Shiqian'
'Liu, Zhiqiang'
'Fang, Qi'

_publ_section_title
;
 Synthesis, Structures, and Optoelectronic Properties of Pyrene-Fused
 Thioxanthenes.
;
_journal_issue 6
_journal_name_full 'Organic letters'
_journal_page_first 1382
_journal_page_last 1385
_journal_paper_doi 10.1021/acs.orglett.7b00276
_journal_volume 19
_journal_year 2017
_chemical_formula_sum 'C29 H18 S2'
_chemical_formula_weight 430.55
_chemical_name_systematic
; 
 ? 
;
_space_group_IT_number 14
_symmetry_cell_setting monoclinic
_symmetry_space_group_name_Hall '-P 2ybc'
_symmetry_space_group_name_H-M 'P 1 21/c 1'
_atom_sites_solution_hydrogens mixed
_atom_sites_solution_primary direct
_atom_sites_solution_secondary difmap
_audit_creation_method SHELXL-97
_cell_angle_alpha 90.00
_cell_angle_beta 106.0180(10)
_cell_angle_gamma 90.00
_cell_formula_units_Z 4
_cell_length_a 11.4244(8)
_cell_length_b 12.1615(8)
_cell_length_c 15.7616(11)
_cell_measurement_reflns_used 7242
_cell_measurement_temperature 300(2)
_cell_measurement_theta_max 28.95
_cell_measurement_theta_min 2.50
_cell_volume 2104.9(3)
_computing_cell_refinement 'Bruker SAINT'
_computing_data_collection 'Bruker APEX2'
_computing_data_reduction 'Bruker SAINT'
_computing_molecular_graphics 'Bruker SHELXTL'
_computing_publication_material 'Bruker SHELXTL'
_computing_structure_refinement 'SHELXL-97 (Sheldrick, 2008)'
_computing_structure_solution 'SHELXS-97 (Sheldrick, 2008)'
_diffrn_ambient_temperature 300(2)
_diffrn_detector_area_resol_mean 8.3
_diffrn_measured_fraction_theta_full 0.980
_diffrn_measured_fraction_theta_max 0.980
_diffrn_measurement_device_type 'Bruker APEX-II CCD'
_diffrn_measurement_method '\w scans'
_diffrn_radiation_monochromator graphite
_diffrn_radiation_source 'fine-focus sealed tube'
_diffrn_radiation_type MoK\a
_diffrn_radiation_wavelength 0.71073
_diffrn_reflns_av_R_equivalents 0.0725
_diffrn_reflns_av_sigmaI/netI 0.0508
_diffrn_reflns_limit_h_max 16
_diffrn_reflns_limit_h_min -15
_diffrn_reflns_limit_k_max 15
_diffrn_reflns_limit_k_min -16
_diffrn_reflns_limit_l_max 21
_diffrn_reflns_limit_l_min -21
_diffrn_reflns_number 32711
_diffrn_reflns_theta_full 29.96
_diffrn_reflns_theta_max 29.96
_diffrn_reflns_theta_min 1.85
_exptl_absorpt_coefficient_mu 0.268
_exptl_absorpt_correction_T_max 0.9915
_exptl_absorpt_correction_T_min 0.8587
_exptl_absorpt_correction_type multi-scan
_exptl_absorpt_process_details 'APEX2 Software Suite (Bruker, 2005)'
_exptl_crystal_colour colourless
_exptl_crystal_density_diffrn 1.359
_exptl_crystal_density_method 'not measured'
_exptl_crystal_description plate
_exptl_crystal_F_000 896
_exptl_crystal_size_max 0.59
_exptl_crystal_size_mid 0.27
_exptl_crystal_size_min 0.03
_refine_diff_density_max 0.452
_refine_diff_density_min -0.432
_refine_diff_density_rms 0.053
_refine_ls_extinction_method none
_refine_ls_goodness_of_fit_ref 0.981
_refine_ls_hydrogen_treatment mixed
_refine_ls_matrix_type full
_refine_ls_number_parameters 341
_refine_ls_number_reflns 5985
_refine_ls_number_restraints 0
_refine_ls_restrained_S_all 0.981
_refine_ls_R_factor_all 0.0928
_refine_ls_R_factor_gt 0.0512
_refine_ls_shift/su_max 0.001
_refine_ls_shift/su_mean 0.000
_refine_ls_structure_factor_coef Fsqd
_refine_ls_weighting_details 'calc w=1/[\s^2^(Fo^2^)+(0.0863P)^2^+0.0000P] where P=(Fo^2^+2Fc^2^)/3'
_refine_ls_weighting_scheme calc
_refine_ls_wR_factor_gt 0.1407
_refine_ls_wR_factor_ref 0.1557
_reflns_number_gt 3523
_reflns_number_total 5985
_reflns_threshold_expression >2sigma(I)
_cod_data_source_file ol7b00276_si_006.cif
_cod_data_source_block 16fq20raw
_cod_depositor_comments
;
The following automatic conversions were performed:

'_symmetry_cell_setting' value 'Monoclinic' changed to 'monoclinic'
according to
/home/data/users/saulius/crontab/automatic-downloads/rss-feeds/ACS/lib/dictionaries/cif_core.dic
dictionary named 'cif_core.dic' version 2.4.2 from 2011-04-26.

Automatic conversion script
Id: cif_fix_values 4973 2017-02-22 13:04:09Z antanas 

 Adding full bibliography for 1545331--1545337.cif.
;
_cod_original_cell_volume 2104.9(2)
_cod_original_sg_symbol_H-M P2(1)/c
_cod_database_code 1545332

loop_
_symmetry_equiv_pos_as_xyz
'x, y, z'
'-x, y+1/2, -z+1/2'
'-x, -y, -z'
'x, -y-1/2, z-1/2'

loop_
_atom_site_label
_atom_site_type_symbol
_atom_site_fract_x
_atom_site_fract_y
_atom_site_fract_z
_atom_site_U_iso_or_equiv
_atom_site_adp_type
_atom_site_occupancy
_atom_site_symmetry_multiplicity
_atom_site_calc_flag
_atom_site_refinement_flags
S1 S 0.45638(5) 0.87768(6) 0.14792(4) 0.0706(2) Uani 1 1 d .
S2 S -0.08969(5) 1.04675(5) 0.19885(4) 0.05714(18) Uani 1 1 d .
C10 C 0.1624(3) 0.5788(2) -0.01594(16) 0.0704(7) Uani 1 1 d .
C11 C 0.0778(2) 0.66412(18) -0.02494(13) 0.0573(5) Uani 1 1 d .
C16 C 0.09519(17) 0.74485(14) 0.04250(11) 0.0423(4) Uani 1 1 d .
C7 C 0.19782(16) 0.73871(14) 0.11693(11) 0.0405(4) Uani 1 1 d .
C6 C 0.21691(15) 0.82416(13) 0.18428(10) 0.0362(4) Uani 1 1 d .
C5 C 0.13331(15) 0.90739(13) 0.17837(10) 0.0342(3) Uani 1 1 d .
C17 C 0.15762(15) 1.00492(13) 0.23726(10) 0.0364(4) Uani 1 1 d .
C22 C 0.27654(18) 1.04311(14) 0.27732(12) 0.0431(4) Uani 1 1 d .
C21 C 0.2984(2) 1.13149(16) 0.33444(13) 0.0550(5) Uani 1 1 d .
C20 C 0.2040(2) 1.18656(17) 0.35240(14) 0.0604(6) Uani 1 1 d .
C29 C 0.5987(3) 0.9464(3) 0.1719(3) 0.1245(13) Uani 1 1 d .
H29A H 0.5929 1.0152 0.2003 0.187 Uiso 1 1 calc R
H29B H 0.6202 0.9596 0.1180 0.187 Uiso 1 1 calc R
H29C H 0.6600 0.9015 0.2104 0.187 Uiso 1 1 calc R
C28 C 0.44508(17) 0.83159(17) 0.25232(13) 0.0514(5) Uani 1 1 d .
C23 C 0.32807(16) 0.81200(14) 0.26075(11) 0.0419(4) Uani 1 1 d .
C24 C 0.3183(2) 0.77950(16) 0.34237(12) 0.0506(5) Uani 1 1 d .
C25 C 0.4163(3) 0.7668(2) 0.41368(17) 0.0806(8) Uani 1 1 d .
C26 C 0.5308(3) 0.7858(3) 0.40413(19) 0.0934(10) Uani 1 1 d .
C27 C 0.5456(2) 0.8176(2) 0.32387(19) 0.0774(8) Uani 1 1 d .
C15 C 0.00554(16) 0.82708(15) 0.03794(11) 0.0406(4) Uani 1 1 d .
C4 C 0.01977(15) 0.90386(13) 0.10838(10) 0.0366(4) Uani 1 1 d .
C19 C 0.0874(2) 1.15738(17) 0.31039(13) 0.0534(5) Uani 1 1 d .
C18 C 0.06358(17) 1.06924(14) 0.25257(11) 0.0416(4) Uani 1 1 d .
C3 C -0.08011(16) 0.97122(15) 0.10726(12) 0.0433(4) Uani 1 1 d .
C2 C -0.18319(18) 0.97229(19) 0.03433(14) 0.0542(5) Uani 1 1 d .
C1 C -0.19205(18) 0.90335(19) -0.03519(14) 0.0561(6) Uani 1 1 d .
C14 C -0.10157(18) 0.82815(17) -0.03454(12) 0.0515(5) Uani 1 1 d .
C13 C -0.1114(2) 0.7491(2) -0.10369(14) 0.0645(6) Uani 1 1 d .
C12 C -0.0273(3) 0.6722(2) -0.09899(14) 0.0689(7) Uani 1 1 d .
C9 C 0.2600(3) 0.57190(19) 0.05689(17) 0.0721(7) Uani 1 1 d .
C8 C 0.2788(2) 0.65107(16) 0.12370(15) 0.0551(5) Uani 1 1 d .
H1 H -0.257(2) 0.9061(18) -0.0880(15) 0.067(6) Uiso 1 1 d .
H2 H -0.243(2) 1.0224(19) 0.0376(14) 0.065(7) Uiso 1 1 d .
H8 H 0.3441(18) 0.6443(16) 0.1694(13) 0.046(5) Uiso 1 1 d .
H9 H 0.322(2) 0.514(2) 0.0622(16) 0.085(8) Uiso 1 1 d .
H10 H 0.145(2) 0.527(2) -0.0601(17) 0.097(9) Uiso 1 1 d .
H12 H -0.034(2) 0.616(2) -0.1479(18) 0.092(8) Uiso 1 1 d .
H13 H -0.185(2) 0.7589(19) -0.1613(16) 0.075(7) Uiso 1 1 d .
H22 H 0.3399(16) 1.0083(15) 0.2623(11) 0.038(5) Uiso 1 1 d .
H21 H 0.379(2) 1.1507(19) 0.3575(14) 0.062(6) Uiso 1 1 d .
H19 H 0.022(2) 1.197(2) 0.3168(16) 0.077(7) Uiso 1 1 d .
H20 H 0.219(2) 1.248(2) 0.3880(18) 0.095(9) Uiso 1 1 d .
H25 H 0.398(2) 0.745(2) 0.4709(18) 0.082(8) Uiso 1 1 d .
H26 H 0.606(3) 0.780(3) 0.451(2) 0.113(10) Uiso 1 1 d .
H27 H 0.621(2) 0.838(2) 0.3137(15) 0.070(7) Uiso 1 1 d .
H24 H 0.248(2) 0.7718(19) 0.3474(14) 0.059(7) Uiso 1 1 d .

loop_
_atom_site_aniso_label
_atom_site_aniso_U_11
_atom_site_aniso_U_22
_atom_site_aniso_U_33
_atom_site_aniso_U_23
_atom_site_aniso_U_13
_atom_site_aniso_U_12
S1 0.0519(3) 0.0946(5) 0.0714(4) -0.0044(3) 0.0273(3) -0.0063(3)
S2 0.0432(3) 0.0587(3) 0.0727(4) 0.0015(2) 0.0213(2) 0.0116(2)
C10 0.108(2) 0.0504(13) 0.0554(13) -0.0211(10) 0.0278(14) -0.0133(13)
C11 0.0780(14) 0.0520(12) 0.0471(11) -0.0143(9) 0.0260(10) -0.0214(11)
C16 0.0539(10) 0.0400(9) 0.0339(9) -0.0015(7) 0.0133(8) -0.0160(8)
C7 0.0490(10) 0.0338(9) 0.0393(9) -0.0007(7) 0.0129(8) -0.0031(7)
C6 0.0379(9) 0.0340(8) 0.0371(8) 0.0004(6) 0.0109(7) 0.0004(7)
C5 0.0347(8) 0.0344(8) 0.0331(8) 0.0021(6) 0.0089(6) 0.0000(7)
C17 0.0435(9) 0.0314(8) 0.0343(8) 0.0030(6) 0.0106(7) 0.0027(7)
C22 0.0456(10) 0.0351(9) 0.0468(10) -0.0056(7) 0.0096(8) 0.0027(8)
C21 0.0615(13) 0.0444(11) 0.0533(12) -0.0105(9) 0.0059(10) -0.0054(10)
C20 0.0871(17) 0.0410(11) 0.0535(12) -0.0126(9) 0.0199(11) 0.0041(11)
C29 0.097(2) 0.142(3) 0.149(3) -0.040(3) 0.059(2) -0.050(2)
C28 0.0385(10) 0.0540(11) 0.0584(12) -0.0106(9) 0.0076(8) 0.0111(8)
C23 0.0468(10) 0.0365(9) 0.0393(9) -0.0035(7) 0.0066(7) 0.0108(7)
C24 0.0739(15) 0.0421(10) 0.0338(9) 0.0038(7) 0.0115(10) 0.0064(10)
C25 0.108(2) 0.0745(17) 0.0483(14) 0.0017(11) 0.0036(14) 0.0216(15)
C26 0.081(2) 0.108(2) 0.0651(17) -0.0121(15) -0.0246(15) 0.0398(17)
C27 0.0461(13) 0.0956(19) 0.0760(17) -0.0208(14) -0.0074(12) 0.0227(13)
C15 0.0434(9) 0.0416(9) 0.0371(9) 0.0072(7) 0.0116(7) -0.0122(8)
C4 0.0363(9) 0.0362(9) 0.0354(8) 0.0101(7) 0.0069(7) -0.0073(7)
C19 0.0688(14) 0.0422(11) 0.0527(11) -0.0038(9) 0.0228(10) 0.0118(10)
C18 0.0479(10) 0.0375(9) 0.0419(9) 0.0049(7) 0.0163(8) 0.0055(7)
C3 0.0376(9) 0.0428(10) 0.0493(10) 0.0123(8) 0.0118(8) -0.0028(7)
C2 0.0360(10) 0.0639(13) 0.0605(13) 0.0256(10) 0.0095(9) 0.0000(9)
C1 0.0399(11) 0.0737(15) 0.0473(12) 0.0211(10) -0.0005(9) -0.0153(10)
C14 0.0518(11) 0.0626(12) 0.0360(9) 0.0108(8) 0.0053(8) -0.0248(10)
C13 0.0665(14) 0.0802(17) 0.0409(11) -0.0010(10) 0.0052(10) -0.0296(13)
C12 0.0891(18) 0.0719(15) 0.0432(12) -0.0115(11) 0.0142(12) -0.0298(15)
C9 0.104(2) 0.0448(12) 0.0719(16) -0.0113(11) 0.0314(15) 0.0115(13)
C8 0.0718(14) 0.0390(10) 0.0529(12) -0.0073(9) 0.0146(11) 0.0082(10)

loop_
_atom_type_symbol
_atom_type_description
_atom_type_scat_dispersion_real
_atom_type_scat_dispersion_imag
_atom_type_scat_source
C C 0.0033 0.0016 'International Tables Vol C Tables 4.2.6.8 and 6.1.1.4'
H H 0.0000 0.0000 'International Tables Vol C Tables 4.2.6.8 and 6.1.1.4'
S S 0.1246 0.1234 'International Tables Vol C Tables 4.2.6.8 and 6.1.1.4'

loop_
_geom_angle_atom_site_label_1
_geom_angle_atom_site_label_2
_geom_angle_atom_site_label_3
_geom_angle
C29 S1 C28 104.36(15)
C3 S2 C18 101.60(8)
C9 C10 C11 120.8(2)
C9 C10 H10 123.5(17)
C11 C10 H10 115.6(17)
C10 C11 C16 119.2(2)
C10 C11 C12 122.4(2)
C16 C11 C12 118.5(2)
C7 C16 C15 120.08(15)
C7 C16 C11 119.83(18)
C15 C16 C11 119.96(17)
C8 C7 C16 118.97(16)
C8 C7 C6 121.71(16)
C16 C7 C6 119.32(15)
C5 C6 C7 120.87(15)
C5 C6 C23 123.04(15)
C7 C6 C23 116.03(14)
C6 C5 C4 119.12(15)
C6 C5 C17 122.58(14)
C4 C5 C17 118.17(14)
C18 C17 C22 115.38(15)
C18 C17 C5 122.22(15)
C22 C17 C5 122.29(15)
C21 C22 C17 121.84(19)
C21 C22 H22 120.7(11)
C17 C22 H22 117.4(11)
C20 C21 C22 120.4(2)
C20 C21 H21 123.8(14)
C22 C21 H21 115.8(15)
C19 C20 C21 119.7(2)
C19 C20 H20 119.7(17)
C21 C20 H20 120.3(18)
S1 C29 H29A 109.5
S1 C29 H29B 109.5
H29A C29 H29B 109.5
S1 C29 H29C 109.5
H29A C29 H29C 109.5
H29B C29 H29C 109.5
C27 C28 C23 120.2(2)
C27 C28 S1 122.6(2)
C23 C28 S1 117.20(14)
C24 C23 C28 117.53(18)
C24 C23 C6 120.68(18)
C28 C23 C6 121.78(16)
C25 C24 C23 123.0(3)
C25 C24 H24 120.3(16)
C23 C24 H24 116.7(16)
C24 C25 C26 118.8(3)
C24 C25 H25 116.3(15)
C26 C25 H25 124.9(14)
C27 C26 C25 120.6(2)
C27 C26 H26 114.4(19)
C25 C26 H26 125.0(19)
C26 C27 C28 120.0(3)
C26 C27 H27 125.0(14)
C28 C27 H27 114.7(14)
C16 C15 C14 119.68(17)
C16 C15 C4 119.78(15)
C14 C15 C4 120.43(18)
C3 C4 C15 117.13(15)
C3 C4 C5 123.07(15)
C15 C4 C5 119.78(16)
C20 C19 C18 120.7(2)
C20 C19 H19 121.9(15)
C18 C19 H19 117.4(15)
C19 C18 C17 121.61(18)
C19 C18 S2 115.46(15)
C17 C18 S2 122.91(14)
C2 C3 C4 120.88(18)
C2 C3 S2 116.42(16)
C4 C3 S2 122.40(13)
C1 C2 C3 120.9(2)
C1 C2 H2 123.9(13)
C3 C2 H2 115.2(14)
C2 C1 C14 120.92(18)
C2 C1 H1 123.3(14)
C14 C1 H1 115.7(14)
C1 C14 C15 119.24(19)
C1 C14 C13 122.52(19)
C15 C14 C13 118.2(2)
C12 C13 C14 121.7(2)
C12 C13 H13 121.0(13)
C14 C13 H13 117.1(13)
C13 C12 C11 121.7(2)
C13 C12 H12 122.0(15)
C11 C12 H12 116.3(15)
C10 C9 C8 120.7(2)
C10 C9 H9 121.0(15)
C8 C9 H9 118.1(15)
C7 C8 C9 120.5(2)
C7 C8 H8 121.6(13)
C9 C8 H8 117.9(13)

loop_
_geom_bond_atom_site_label_1
_geom_bond_atom_site_label_2
_geom_bond_distance
S1 C29 1.773(3)
S1 C28 1.777(2)
S2 C3 1.740(2)
S2 C18 1.7435(19)
C10 C9 1.364(4)
C10 C11 1.398(4)
C10 H10 0.92(3)
C11 C16 1.420(3)
C11 C12 1.428(3)
C16 C7 1.413(2)
C16 C15 1.419(3)
C7 C8 1.396(3)
C7 C6 1.458(2)
C6 C5 1.377(2)
C6 C23 1.498(2)
C5 C4 1.453(2)
C5 C17 1.484(2)
C17 C18 1.403(2)
C17 C22 1.410(2)
C22 C21 1.380(3)
C22 H22 0.924(18)
C21 C20 1.364(3)
C21 H21 0.92(2)
C20 C19 1.361(3)
C20 H20 0.92(3)
C29 H29A 0.9600
C29 H29B 0.9600
C29 H29C 0.9600
C28 C27 1.380(3)
C28 C23 1.400(3)
C23 C24 1.379(3)
C24 C25 1.358(3)
C24 H24 0.83(2)
C25 C26 1.377(4)
C25 H25 1.01(3)
C26 C27 1.377(5)
C26 H26 0.97(3)
C27 H27 0.95(2)
C15 C14 1.425(2)
C15 C4 1.425(2)
C4 C3 1.401(2)
C19 C18 1.384(3)
C19 H19 0.92(3)
C3 C2 1.401(3)
C2 C1 1.361(3)
C2 H2 0.93(2)
C1 C14 1.378(3)
C1 H1 0.95(2)
C14 C13 1.434(3)
C13 C12 1.329(4)
C13 H13 1.06(2)
C12 H12 1.02(3)
C9 C8 1.399(3)
C9 H9 0.98(3)
C8 H8 0.886(19)

loop_
_geom_torsion_atom_site_label_1
_geom_torsion_atom_site_label_2
_geom_torsion_atom_site_label_3
_geom_torsion_atom_site_label_4
_geom_torsion
C9 C10 C11 C16 0.7(3)
C9 C10 C11 C12 -178.1(2)
C10 C11 C16 C7 0.7(3)
C12 C11 C16 C7 179.56(18)
C10 C11 C16 C15 -175.07(18)
C12 C11 C16 C15 3.8(3)
C15 C16 C7 C8 174.08(17)
C11 C16 C7 C8 -1.7(3)
C15 C16 C7 C6 -6.3(2)
C11 C16 C7 C6 177.92(16)
C8 C7 C6 C5 -177.18(17)
C16 C7 C6 C5 3.2(2)
C8 C7 C6 C23 -0.1(3)
C16 C7 C6 C23 -179.67(15)
C7 C6 C5 C4 5.6(2)
C23 C6 C5 C4 -171.26(15)
C7 C6 C5 C17 -170.31(15)
C23 C6 C5 C17 12.8(3)
C6 C5 C17 C18 -158.01(16)
C4 C5 C17 C18 26.0(2)
C6 C5 C17 C22 25.9(2)
C4 C5 C17 C22 -150.06(16)
C18 C17 C22 C21 6.0(3)
C5 C17 C22 C21 -177.66(17)
C17 C22 C21 C20 -1.5(3)
C22 C21 C20 C19 -3.2(3)
C29 S1 C28 C27 -21.9(2)
C29 S1 C28 C23 156.46(19)
C27 C28 C23 C24 0.4(3)
S1 C28 C23 C24 -178.02(14)
C27 C28 C23 C6 -178.81(18)
S1 C28 C23 C6 2.7(2)
C5 C6 C23 C24 70.8(2)
C7 C6 C23 C24 -106.3(2)
C5 C6 C23 C28 -110.0(2)
C7 C6 C23 C28 72.9(2)
C28 C23 C24 C25 0.5(3)
C6 C23 C24 C25 179.70(19)
C23 C24 C25 C26 -0.8(4)
C24 C25 C26 C27 0.3(4)
C25 C26 C27 C28 0.5(4)
C23 C28 C27 C26 -0.9(4)
S1 C28 C27 C26 177.5(2)
C7 C16 C15 C14 -175.84(15)
C11 C16 C15 C14 -0.1(2)
C7 C16 C15 C4 0.4(2)
C11 C16 C15 C4 176.19(15)
C16 C15 C4 C3 -169.83(15)
C14 C15 C4 C3 6.4(2)
C16 C15 C4 C5 8.5(2)
C14 C15 C4 C5 -175.26(14)
C6 C5 C4 C3 166.71(15)
C17 C5 C4 C3 -17.2(2)
C6 C5 C4 C15 -11.5(2)
C17 C5 C4 C15 164.59(14)
C21 C20 C19 C18 2.9(3)
C20 C19 C18 C17 2.1(3)
C20 C19 C18 S2 -176.37(17)
C22 C17 C18 C19 -6.3(2)
C5 C17 C18 C19 177.38(16)
C22 C17 C18 S2 172.00(13)
C5 C17 C18 S2 -4.3(2)
C3 S2 C18 C19 158.44(14)
C3 S2 C18 C17 -19.96(17)
C15 C4 C3 C2 -7.9(2)
C5 C4 C3 C2 173.84(16)
C15 C4 C3 S2 165.70(12)
C5 C4 C3 S2 -12.6(2)
C18 S2 C3 C2 -157.77(14)
C18 S2 C3 C4 28.39(16)
C4 C3 C2 C1 3.8(3)
S2 C3 C2 C1 -170.10(15)
C3 C2 C1 C14 2.1(3)
C2 C1 C14 C15 -3.5(3)
C2 C1 C14 C13 175.58(18)
C16 C15 C14 C1 175.36(16)
C4 C15 C14 C1 -0.9(2)
C16 C15 C14 C13 -3.7(2)
C4 C15 C14 C13 -179.96(16)
C1 C14 C13 C12 -175.1(2)
C15 C14 C13 C12 3.9(3)
C14 C13 C12 C11 -0.2(4)
C10 C11 C12 C13 175.1(2)
C16 C11 C12 C13 -3.7(3)
C11 C10 C9 C8 -1.0(4)
C16 C7 C8 C9 1.4(3)
C6 C7 C8 C9 -178.2(2)
C10 C9 C8 C7 0.0(4)
